data_4506446
loop_
_publ_author_name
'Liao, Sheng-Yun'
'Gu, Wen'
'Yang, Lin-Yan'
'Li, Tian-Hao'
'Tian, Jin-Lei'
'Wang, Li'
'Zhang, Ming'
'Liu, Xin'

_publ_section_title
;
 Series of Novel 3D Heterometallic Frameworks Based on the Co(II)
 Coordination Chains and Ln(III) Coordination Layers
;
_journal_issue 8
_journal_name_full 'Crystal Growth &amp; Design'
_journal_page_first 3927
_journal_paper_doi 10.1021/cg300326e
_journal_volume 12
_journal_year 2012
_chemical_formula_sum 'C40 H28 Co N12 O20 Sm2'
_chemical_formula_weight 1356.37
_chemical_name_systematic
; 
 ? 
;
_space_group_IT_number 2
_symmetry_cell_setting triclinic
_symmetry_space_group_name_Hall '-P 1'
_symmetry_space_group_name_H-M 'P -1'
_atom_sites_solution_hydrogens geom
_atom_sites_solution_primary direct
_atom_sites_solution_secondary difmap
_audit_creation_method SHELXL-97
_cell_angle_alpha 84.691(2)
_cell_angle_beta 84.866(2)
_cell_angle_gamma 63.115(2)
_cell_formula_units_Z 1
_cell_length_a 9.1722(7)
_cell_length_b 10.6883(8)
_cell_length_c 12.6395(10)
_cell_measurement_temperature 293(2)
_cell_measurement_theta_max 54.96354
_cell_measurement_theta_min 6.092562
_cell_volume 1098.86(15)
_computing_structure_refinement 'SHELXL-97 (Sheldrick, 1997)'
_computing_structure_solution 'SHELXS-97 (Sheldrick, 1990)'
_diffrn_ambient_temperature 293(2)
_diffrn_measured_fraction_theta_full 0.996
_diffrn_measured_fraction_theta_max 0.996
_diffrn_radiation_monochromator graphite
_diffrn_radiation_source 'fine-focus sealed tube'
_diffrn_radiation_type MoK\a
_diffrn_radiation_wavelength 0.71075
_diffrn_reflns_av_R_equivalents 0.0268
_diffrn_reflns_av_sigmaI/netI 0.0387
_diffrn_reflns_limit_h_max 10
_diffrn_reflns_limit_h_min -10
_diffrn_reflns_limit_k_max 12
_diffrn_reflns_limit_k_min -12
_diffrn_reflns_limit_l_max 15
_diffrn_reflns_limit_l_min -14
_diffrn_reflns_number 7184
_diffrn_reflns_theta_full 25.00
_diffrn_reflns_theta_max 25.00
_diffrn_reflns_theta_min 3.05
_exptl_absorpt_coefficient_mu 3.110
_exptl_absorpt_correction_T_max 1.0000
_exptl_absorpt_correction_T_min 0.6893
_exptl_absorpt_correction_type multi-scan
_exptl_crystal_colour red
_exptl_crystal_density_diffrn 2.050
_exptl_crystal_density_method 'not measured'
_exptl_crystal_description block
_exptl_crystal_F_000 663
_exptl_crystal_size_max 0.31
_exptl_crystal_size_mid 0.18
_exptl_crystal_size_min 0.15
_refine_diff_density_max 0.813
_refine_diff_density_min -1.013
_refine_diff_density_rms 0.112
_refine_ls_extinction_method none
_refine_ls_goodness_of_fit_ref 1.175
_refine_ls_hydrogen_treatment mixed
_refine_ls_matrix_type full
_refine_ls_number_parameters 352
_refine_ls_number_reflns 3866
_refine_ls_number_restraints 8
_refine_ls_restrained_S_all 1.174
_refine_ls_R_factor_all 0.0345
_refine_ls_R_factor_gt 0.0316
_refine_ls_shift/su_max 0.001
_refine_ls_shift/su_mean 0.000
_refine_ls_structure_factor_coef Fsqd
_refine_ls_weighting_details 'calc w=1/[\s^2^(Fo^2^)+(0.0257P)^2^+1.0371P] where P=(Fo^2^+2Fc^2^)/3'
_refine_ls_weighting_scheme calc
_refine_ls_wR_factor_gt 0.0645
_refine_ls_wR_factor_ref 0.0656
_reflns_number_gt 3691
_reflns_number_total 3866
_reflns_threshold_expression >2sigma(I)
_cod_data_source_file cg300326e_si_006.cif
_cod_data_source_block c110315c
_cod_original_sg_symbol_H-M P-1
_cod_database_code 4506446

loop_
_symmetry_equiv_pos_as_xyz
'x, y, z'
'-x, -y, -z'

loop_
_atom_site_label
_atom_site_type_symbol
_atom_site_fract_x
_atom_site_fract_y
_atom_site_fract_z
_atom_site_U_iso_or_equiv
_atom_site_adp_type
_atom_site_occupancy
_atom_site_symmetry_multiplicity
_atom_site_calc_flag
_atom_site_refinement_flags
Sm1 Sm 0.27738(2) 0.45190(2) 0.514796(15) 0.01456(8) Uani 1 1 d D
Co1 Co 0.5000 0.0000 0.0000 0.01992(18) Uani 1 2 d S
O4 O 0.2466(4) 0.3298(4) -0.1653(2) 0.0384(8) Uani 1 1 d .
C5 C 0.2455(5) 0.6436(5) 0.0125(3) 0.0243(10) Uani 1 1 d .
O2 O 0.2158(3) 0.3979(3) 0.3379(2) 0.0214(6) Uani 1 1 d .
O3 O 0.2983(4) 0.1900(3) -0.0184(2) 0.0277(7) Uani 1 1 d .
O1 O 0.3373(4) 0.5346(3) 0.3328(2) 0.0241(7) Uani 1 1 d .
N1 N 0.2525(4) 0.7685(4) -0.0340(3) 0.0241(8) Uani 1 1 d .
O7 O 0.7683(4) -0.2518(3) 0.4306(3) 0.0275(7) Uani 1 1 d .
O8 O 1.0309(3) -0.3603(3) 0.4597(2) 0.0284(7) Uani 1 1 d .
O5 O 0.5111(3) 0.2558(3) 0.4455(3) 0.0289(7) Uani 1 1 d .
C4 C 0.2379(5) 0.5477(5) -0.0502(3) 0.0232(10) Uani 1 1 d .
H4 H 0.2301 0.5654 -0.1234 0.028 Uiso 1 1 calc R
N6 N 1.3973(4) -0.0099(4) 0.1638(3) 0.0247(8) Uani 1 1 d .
C3 C 0.2424(5) 0.4245(5) -0.0014(3) 0.0208(9) Uani 1 1 d .
C2 C 0.2469(5) 0.4027(5) 0.1087(3) 0.0221(9) Uani 1 1 d .
H2 H 0.2436 0.3225 0.1417 0.027 Uiso 1 1 calc R
C18 C 0.2615(5) 0.3075(5) -0.0672(3) 0.0232(10) Uani 1 1 d .
N4 N 1.2154(4) 0.0098(4) 0.2873(3) 0.0201(8) Uani 1 1 d .
C9 C 0.9182(5) -0.1215(4) 0.3948(3) 0.0151(8) Uani 1 1 d .
N2 N 0.3775(4) 0.7909(4) -0.0085(3) 0.0263(8) Uani 1 1 d .
C12 C 0.9357(5) 0.1333(4) 0.3576(3) 0.0177(9) Uani 1 1 d .
H12 H 0.9436 0.2173 0.3470 0.021 Uiso 1 1 calc R
O9 O 0.4547(4) 0.3461(4) 0.6658(2) 0.0317(8) Uani 1 1 d D
C11 C 1.0675(5) 0.0076(4) 0.3341(3) 0.0166(9) Uani 1 1 d .
C7 C 0.7901(5) 0.1314(4) 0.3975(3) 0.0152(8) Uani 1 1 d .
C6 C 0.2579(5) 0.6209(5) 0.1205(3) 0.0243(10) Uani 1 1 d .
H6 H 0.2673 0.6855 0.1605 0.029 Uiso 1 1 calc R
N5 N 1.2675(5) -0.0296(5) 0.1886(3) 0.0342(10) Uani 1 1 d .
C8 C 0.7808(5) 0.0048(4) 0.4107(3) 0.0146(8) Uani 1 1 d .
H8 H 0.6807 0.0048 0.4306 0.018 Uiso 1 1 calc R
C10 C 1.0648(5) -0.1202(4) 0.3557(3) 0.0174(9) Uani 1 1 d .
H10 H 1.1586 -0.2038 0.3444 0.021 Uiso 1 1 calc R
C17 C 0.2711(5) 0.4749(4) 0.2870(3) 0.0187(9) Uani 1 1 d .
C15 C 1.3075(7) 0.0625(7) 0.3241(4) 0.0464(16) Uani 1 1 d .
H15 H 1.2932 0.1030 0.3886 0.056 Uiso 1 1 calc R
N3 N 0.3512(4) 0.9146(4) -0.0497(3) 0.0244(8) Uani 1 1 d .
O10 O 0.1045(3) 0.5299(3) 0.6796(2) 0.0241(7) Uani 1 1 d D
O6 O 0.6602(4) 0.3688(3) 0.4468(2) 0.0266(7) Uani 1 1 d .
C20 C 0.9061(5) -0.2552(4) 0.4297(3) 0.0171(9) Uani 1 1 d .
C19 C 0.6440(5) 0.2617(4) 0.4313(3) 0.0171(9) Uani 1 1 d .
C14 C 0.2106(6) 0.9728(5) -0.1006(4) 0.0322(11) Uani 1 1 d .
H14 H 0.1651 1.0614 -0.1357 0.039 Uiso 1 1 calc R
C1 C 0.2562(5) 0.5000(5) 0.1692(3) 0.0207(9) Uani 1 1 d .
C13 C 0.1464(6) 0.8786(6) -0.0915(4) 0.0344(12) Uani 1 1 d .
H13 H 0.0507 0.8889 -0.1191 0.041 Uiso 1 1 calc R
C16 C 1.4262(6) 0.0436(7) 0.2462(4) 0.0437(15) Uani 1 1 d .
H16 H 1.5136 0.0645 0.2497 0.052 Uiso 1 1 calc R
H9A H 0.416(5) 0.319(6) 0.7217(18) 0.066 Uiso 1 1 d D
H9B H 0.511(6) 0.386(5) 0.682(3) 0.066 Uiso 1 1 d D
H10A H 0.0031(19) 0.553(6) 0.677(2) 0.066 Uiso 1 1 d D
H10B H 0.140(4) 0.483(5) 0.7371(18) 0.066 Uiso 1 1 d D

loop_
_atom_site_aniso_label
_atom_site_aniso_U_11
_atom_site_aniso_U_22
_atom_site_aniso_U_33
_atom_site_aniso_U_23
_atom_site_aniso_U_13
_atom_site_aniso_U_12
Sm1 0.01626(12) 0.01015(12) 0.01704(12) -0.00028(8) -0.00046(8) -0.00589(9)
Co1 0.0249(4) 0.0186(5) 0.0187(4) -0.0009(3) 0.0032(3) -0.0128(4)
O4 0.064(2) 0.030(2) 0.0218(18) -0.0002(15) -0.0070(16) -0.0203(18)
C5 0.033(2) 0.019(3) 0.028(2) 0.0029(19) -0.0032(19) -0.019(2)
O2 0.0237(15) 0.0254(18) 0.0193(15) -0.0002(13) 0.0001(12) -0.0151(14)
O3 0.0380(18) 0.0188(18) 0.0278(17) 0.0001(14) -0.0008(14) -0.0144(15)
O1 0.0317(17) 0.0324(19) 0.0171(15) -0.0015(13) -0.0011(12) -0.0223(15)
N1 0.034(2) 0.022(2) 0.0230(19) 0.0019(16) -0.0034(16) -0.0184(18)
O7 0.0253(16) 0.0175(17) 0.0448(19) -0.0004(14) 0.0032(14) -0.0152(14)
O8 0.0246(16) 0.0141(17) 0.0346(18) 0.0069(14) -0.0017(13) 0.0001(14)
O5 0.0182(16) 0.0179(18) 0.047(2) -0.0035(15) 0.0081(14) -0.0061(14)
C4 0.034(2) 0.023(3) 0.016(2) 0.0015(18) -0.0032(18) -0.017(2)
N6 0.0240(19) 0.032(2) 0.0233(19) -0.0058(17) 0.0061(15) -0.0171(18)
C3 0.026(2) 0.019(2) 0.020(2) 0.0001(18) -0.0014(17) -0.012(2)
C2 0.025(2) 0.020(2) 0.024(2) -0.0008(19) 0.0013(18) -0.013(2)
C18 0.031(2) 0.020(3) 0.021(2) -0.0003(19) -0.0014(18) -0.013(2)
N4 0.0177(17) 0.022(2) 0.0221(19) -0.0024(16) 0.0042(14) -0.0111(16)
C9 0.0163(19) 0.015(2) 0.015(2) -0.0003(16) -0.0010(15) -0.0084(17)
N2 0.032(2) 0.022(2) 0.032(2) 0.0022(17) -0.0018(16) -0.0181(18)
C12 0.021(2) 0.013(2) 0.021(2) -0.0019(17) 0.0002(17) -0.0100(18)
O9 0.0314(18) 0.042(2) 0.0300(18) 0.0106(16) -0.0092(14) -0.0250(17)
C11 0.017(2) 0.019(2) 0.016(2) -0.0023(17) 0.0015(16) -0.0097(18)
C7 0.0155(19) 0.015(2) 0.016(2) -0.0010(16) -0.0016(15) -0.0073(17)
C6 0.035(3) 0.024(3) 0.021(2) -0.0048(19) -0.0009(19) -0.018(2)
N5 0.030(2) 0.055(3) 0.026(2) -0.013(2) 0.0106(17) -0.028(2)
C8 0.017(2) 0.012(2) 0.017(2) 0.0016(16) -0.0005(16) -0.0086(17)
C10 0.014(2) 0.016(2) 0.019(2) -0.0004(17) -0.0002(16) -0.0052(18)
C17 0.017(2) 0.017(2) 0.022(2) -0.0043(18) 0.0025(16) -0.0075(18)
C15 0.055(3) 0.091(5) 0.021(2) -0.010(3) 0.007(2) -0.057(4)
N3 0.034(2) 0.025(2) 0.0217(19) -0.0005(16) 0.0006(16) -0.0197(18)
O10 0.0217(15) 0.0301(19) 0.0222(16) -0.0004(14) 0.0008(12) -0.0137(15)
O6 0.0341(17) 0.0141(17) 0.0330(18) -0.0073(14) -0.0006(14) -0.0111(14)
C20 0.027(2) 0.012(2) 0.0139(19) -0.0017(17) 0.0044(16) -0.0111(19)
C19 0.022(2) 0.012(2) 0.015(2) 0.0001(16) 0.0007(16) -0.0065(18)
C14 0.039(3) 0.028(3) 0.033(3) 0.010(2) -0.008(2) -0.019(2)
C1 0.024(2) 0.022(3) 0.019(2) -0.0022(18) 0.0009(17) -0.013(2)
C13 0.042(3) 0.039(3) 0.034(3) 0.009(2) -0.017(2) -0.027(3)
C16 0.039(3) 0.087(5) 0.027(3) -0.006(3) 0.003(2) -0.048(3)

loop_
_atom_type_symbol
_atom_type_description
_atom_type_scat_dispersion_real
_atom_type_scat_dispersion_imag
_atom_type_scat_source
C C 0.0033 0.0016 'International Tables Vol C Tables 4.2.6.8 and 6.1.1.4'
H H 0.0000 0.0000 'International Tables Vol C Tables 4.2.6.8 and 6.1.1.4'
Co Co 0.3494 0.9721 'International Tables Vol C Tables 4.2.6.8 and 6.1.1.4'
N N 0.0061 0.0033 'International Tables Vol C Tables 4.2.6.8 and 6.1.1.4'
O O 0.0106 0.0060 'International Tables Vol C Tables 4.2.6.8 and 6.1.1.4'
Sm Sm -0.1638 3.4418 'International Tables Vol C Tables 4.2.6.8 and 6.1.1.4'

loop_
_geom_angle_atom_site_label_1
_geom_angle_atom_site_label_2
_geom_angle_atom_site_label_3
_geom_angle
_geom_angle_site_symmetry_1
_geom_angle_site_symmetry_3
O6 Sm1 O8 83.65(11) 2_666 1_465
O6 Sm1 O5 112.16(10) 2_666 .
O8 Sm1 O5 140.55(11) 1_465 .
O6 Sm1 O7 150.94(11) 2_666 2_656
O8 Sm1 O7 109.39(10) 1_465 2_656
O5 Sm1 O7 74.65(10) . 2_656
O6 Sm1 O9 77.30(11) 2_666 .
O8 Sm1 O9 144.24(12) 1_465 .
O5 Sm1 O9 75.14(11) . .
O7 Sm1 O9 77.49(10) 2_656 .
O6 Sm1 O10 80.15(10) 2_666 .
O8 Sm1 O10 74.75(10) 1_465 .
O5 Sm1 O10 141.51(10) . .
O7 Sm1 O10 78.64(10) 2_656 .
O9 Sm1 O10 72.37(10) . .
O6 Sm1 O1 78.75(10) 2_666 .
O8 Sm1 O1 73.42(10) 1_465 .
O5 Sm1 O1 74.73(11) . .
O7 Sm1 O1 129.33(10) 2_656 .
O9 Sm1 O1 130.33(10) . .
O10 Sm1 O1 143.35(10) . .
O6 Sm1 O2 128.94(10) 2_666 .
O8 Sm1 O2 71.79(10) 1_465 .
O5 Sm1 O2 70.38(10) . .
O7 Sm1 O2 80.13(10) 2_656 .
O9 Sm1 O2 142.73(11) . .
O10 Sm1 O2 131.18(9) . .
O1 Sm1 O2 51.84(9) . .
O6 Sm1 C17 103.76(11) 2_666 .
O8 Sm1 C17 69.55(11) 1_465 .
O5 Sm1 C17 71.57(11) . .
O7 Sm1 C17 105.13(11) 2_656 .
O9 Sm1 C17 144.34(11) . .
O10 Sm1 C17 143.28(10) . .
O1 Sm1 C17 26.01(10) . .
O2 Sm1 C17 25.86(10) . .
O3 Co1 O3 180.0(3) 2_655 .
O3 Co1 N3 94.78(13) 2_655 1_545
O3 Co1 N3 85.22(13) . 1_545
O3 Co1 N3 85.22(13) 2_655 2_665
O3 Co1 N3 94.78(13) . 2_665
N3 Co1 N3 180.0(2) 1_545 2_665
O3 Co1 N6 94.28(13) 2_655 1_455
O3 Co1 N6 85.72(13) . 1_455
N3 Co1 N6 87.94(13) 1_545 1_455
N3 Co1 N6 92.06(13) 2_665 1_455
O3 Co1 N6 85.72(13) 2_655 2_755
O3 Co1 N6 94.28(13) . 2_755
N3 Co1 N6 92.06(13) 1_545 2_755
N3 Co1 N6 87.94(13) 2_665 2_755
N6 Co1 N6 180.000(1) 1_455 2_755
C6 C5 C4 122.4(4) . .
C6 C5 N1 116.4(4) . .
C4 C5 N1 121.1(4) . .
C17 O2 Sm1 92.3(2) . .
C18 O3 Co1 138.3(3) . .
C17 O1 Sm1 94.0(2) . .
C13 N1 N2 111.1(4) . .
C13 N1 C5 131.7(4) . .
N2 N1 C5 116.9(3) . .
C20 O7 Sm1 122.4(3) . 2_656
C20 O8 Sm1 175.6(3) . 1_645
C19 O5 Sm1 119.0(3) . .
C5 C4 C3 118.5(4) . .
C5 C4 H4 120.8 . .
C3 C4 H4 120.8 . .
N5 N6 C16 108.4(3) . .
N5 N6 Co1 124.8(3) . 1_655
C16 N6 Co1 124.0(3) . 1_655
C4 C3 C2 120.0(4) . .
C4 C3 C18 120.3(4) . .
C2 C3 C18 119.4(4) . .
C1 C2 C3 120.1(4) . .
C1 C2 H2 119.9 . .
C3 C2 H2 119.9 . .
O4 C18 O3 124.3(4) . .
O4 C18 C3 119.5(4) . .
O3 C18 C3 116.2(4) . .
N5 N4 C15 110.1(3) . .
N5 N4 C11 120.3(3) . .
C15 N4 C11 129.2(4) . .
C8 C9 C10 119.2(4) . .
C8 C9 C20 117.9(3) . .
C10 C9 C20 122.6(4) . .
N3 N2 N1 106.6(3) . .
C11 C12 C7 118.3(4) . .
C11 C12 H12 120.9 . .
C7 C12 H12 120.9 . .
Sm1 O9 H9A 118(2) . .
Sm1 O9 H9B 118(2) . .
H9A O9 H9B 110(3) . .
C12 C11 C10 122.7(4) . .
C12 C11 N4 118.5(4) . .
C10 C11 N4 118.8(4) . .
C8 C7 C12 119.7(4) . .
C8 C7 C19 118.4(3) . .
C12 C7 C19 121.9(4) . .
C5 C6 C1 118.8(4) . .
C5 C6 H6 120.6 . .
C1 C6 H6 120.6 . .
N6 N5 N4 107.8(3) . .
C9 C8 C7 121.0(3) . .
C9 C8 H8 119.5 . .
C7 C8 H8 119.5 . .
C11 C10 C9 118.6(4) . .
C11 C10 H10 120.7 . .
C9 C10 H10 120.7 . .
O2 C17 O1 121.7(4) . .
O2 C17 C1 119.8(3) . .
O1 C17 C1 118.5(4) . .
O2 C17 Sm1 61.8(2) . .
O1 C17 Sm1 60.0(2) . .
C1 C17 Sm1 174.9(3) . .
N4 C15 C16 104.6(4) . .
N4 C15 H15 127.7 . .
C16 C15 H15 127.7 . .
N2 N3 C14 109.9(4) . .
N2 N3 Co1 116.5(3) . 1_565
C14 N3 Co1 132.2(3) . 1_565
Sm1 O10 H10A 117(2) . .
Sm1 O10 H10B 118(2) . .
H10A O10 H10B 110(3) . .
C19 O6 Sm1 172.5(3) . 2_666
O8 C20 O7 123.8(4) . .
O8 C20 C9 118.9(4) . .
O7 C20 C9 117.2(4) . .
O5 C19 O6 123.2(4) . .
O5 C19 C7 117.0(3) . .
O6 C19 C7 119.8(4) . .
N3 C14 C13 107.9(4) . .
N3 C14 H14 126.0 . .
C13 C14 H14 126.0 . .
C2 C1 C6 120.1(4) . .
C2 C1 C17 121.1(4) . .
C6 C1 C17 118.7(4) . .
N1 C13 C14 104.5(4) . .
N1 C13 H13 127.8 . .
C14 C13 H13 127.8 . .
N6 C16 C15 109.0(4) . .
N6 C16 H16 125.5 . .
C15 C16 H16 125.5 . .

loop_
_geom_bond_atom_site_label_1
_geom_bond_atom_site_label_2
_geom_bond_distance
_geom_bond_site_symmetry_2
Sm1 O6 2.334(3) 2_666
Sm1 O8 2.355(3) 1_465
Sm1 O5 2.387(3) .
Sm1 O7 2.390(3) 2_656
Sm1 O9 2.462(3) .
Sm1 O10 2.466(3) .
Sm1 O1 2.492(3) .
Sm1 O2 2.531(3) .
Sm1 C17 2.870(4) .
Co1 O3 2.048(3) 2_655
Co1 O3 2.048(3) .
Co1 N3 2.116(3) 1_545
Co1 N3 2.116(3) 2_665
Co1 N6 2.210(3) 1_455
Co1 N6 2.210(3) 2_755
O4 C18 1.249(5) .
C5 C6 1.371(6) .
C5 C4 1.381(6) .
C5 N1 1.434(5) .
O2 C17 1.253(5) .
O3 C18 1.258(5) .
O1 C17 1.262(5) .
N1 C13 1.339(6) .
N1 N2 1.344(5) .
O7 C20 1.247(5) .
O7 Sm1 2.390(3) 2_656
O8 C20 1.245(5) .
O8 Sm1 2.355(3) 1_645
O5 C19 1.246(5) .
C4 C3 1.386(6) .
C4 H4 0.9300 .
N6 N5 1.307(5) .
N6 C16 1.333(6) .
N6 Co1 2.210(3) 1_655
C3 C2 1.390(6) .
C3 C18 1.502(6) .
C2 C1 1.384(6) .
C2 H2 0.9300 .
N4 N5 1.330(5) .
N4 C15 1.340(6) .
N4 C11 1.440(5) .
C9 C8 1.384(5) .
C9 C10 1.396(5) .
C9 C20 1.506(5) .
N2 N3 1.297(5) .
C12 C11 1.377(6) .
C12 C7 1.393(5) .
C12 H12 0.9300 .
O9 H9A 0.844(10) .
O9 H9B 0.849(10) .
C11 C10 1.379(6) .
C7 C8 1.388(5) .
C7 C19 1.496(6) .
C6 C1 1.385(6) .
C6 H6 0.9300 .
C8 H8 0.9300 .
C10 H10 0.9300 .
C17 C1 1.496(6) .
C15 C16 1.357(7) .
C15 H15 0.9300 .
N3 C14 1.347(6) .
N3 Co1 2.116(3) 1_565
O10 H10A 0.849(10) .
O10 H10B 0.843(10) .
O6 C19 1.254(5) .
O6 Sm1 2.334(3) 2_666
C14 C13 1.369(6) .
C14 H14 0.9300 .
C13 H13 0.9300 .
C16 H16 0.9300 .

loop_
_geom_hbond_atom_site_label_D
_geom_hbond_atom_site_label_H
_geom_hbond_atom_site_label_A
_geom_hbond_distance_DH
_geom_hbond_distance_HA
_geom_hbond_distance_DA
_geom_hbond_angle_DHA
_geom_hbond_site_symmetry_A
O10 H10B O4 0.843(10) 1.89(2) 2.697(4) 161(5) 1_556
O10 H10A O2 0.849(10) 1.855(11) 2.703(4) 176(3) 2_566
O9 H9B O1 0.849(10) 1.922(17) 2.734(4) 160(4) 2_666
O9 H9A O4 0.844(10) 1.99(2) 2.781(4) 156(5) 1_556
